data_4342512
loop_
_publ_author_name
'Brant, Jacilynn A.'
'Clark, Daniel J.'
'Kim, Yong Soo'
'Jang, Joon I.'
'Weiland, Ashley'
'Aitken, Jennifer A.'

_publ_section_title
;
 Outstanding Laser Damage Threshold in Li2MnGeS4 and Tunable Optical
 Nonlinearity in Diamond-Like Semiconductors.
;
_journal_issue 6
_journal_name_full 'Inorganic chemistry'
_journal_page_first 2809
_journal_page_last 2819
_journal_paper_doi 10.1021/ic502981r
_journal_volume 54
_journal_year 2015
_chemical_formula_sum 'Co Li2 S4 Sn'
_chemical_formula_weight 319.74
_chemical_name_common 'Lithium cobalt tin sulfide'
_chemical_name_systematic
; 
 ? 
;
_space_group_IT_number 7
_symmetry_cell_setting monoclinic
_symmetry_space_group_name_Hall 'P -2yac'
_symmetry_space_group_name_H-M 'P 1 n 1'
_atom_sites_solution_hydrogens none
_atom_sites_solution_primary direct
_atom_sites_solution_secondary difmap
_audit_creation_method SHELXL-97
_cell_angle_alpha 90.00
_cell_angle_beta 89.988(2)
_cell_angle_gamma 90.00
_cell_formula_units_Z 2
_cell_length_a 6.3432(2)
_cell_length_b 6.7184(2)
_cell_length_c 7.9404(3)
_cell_measurement_temperature 296(2)
_cell_volume 338.389(19)
_computing_cell_refinement 'Bruker SMART'
_computing_data_collection 'Bruker SMART'
_computing_data_reduction 'Bruker SMART'
_computing_structure_refinement 'SHELXL-97 (Sheldrick, 1997)'
_computing_structure_solution 'SHELXS-97 (Sheldrick, 1990)'
_diffrn_ambient_temperature 296(2)
_diffrn_detector_area_resol_mean NA
_diffrn_measured_fraction_theta_full 0.997
_diffrn_measured_fraction_theta_max 0.997
_diffrn_measurement_device_type 'Bruker Smart Apex II'
_diffrn_measurement_method 'Phi and Omega Scans'
_diffrn_radiation_monochromator graphite
_diffrn_radiation_source 'fine-focus sealed tube'
_diffrn_radiation_type MoK\a
_diffrn_radiation_wavelength 0.71073
_diffrn_reflns_av_R_equivalents 0.0280
_diffrn_reflns_av_sigmaI/netI 0.0386
_diffrn_reflns_limit_h_max 8
_diffrn_reflns_limit_h_min -8
_diffrn_reflns_limit_k_max 8
_diffrn_reflns_limit_k_min -8
_diffrn_reflns_limit_l_max 10
_diffrn_reflns_limit_l_min -10
_diffrn_reflns_number 3653
_diffrn_reflns_theta_full 27.20
_diffrn_reflns_theta_max 27.20
_diffrn_reflns_theta_min 3.03
_diffrn_standards_decay_% NA
_diffrn_standards_interval_count NA
_diffrn_standards_interval_time NA
_diffrn_standards_number NA
_exptl_absorpt_coefficient_mu 7.242
_exptl_absorpt_correction_T_max 0.8013
_exptl_absorpt_correction_T_min 0.7318
_exptl_absorpt_correction_type empirical
_exptl_absorpt_process_details SADABS
_exptl_crystal_colour green
_exptl_crystal_density_diffrn 3.138
_exptl_crystal_density_meas ?
_exptl_crystal_density_method 'not measured'
_exptl_crystal_description block
_exptl_crystal_F_000 294
_exptl_crystal_size_max 0.05
_exptl_crystal_size_mid 0.05
_exptl_crystal_size_min 0.03
_refine_diff_density_max 0.748
_refine_diff_density_min -0.540
_refine_diff_density_rms 0.128
_refine_ls_abs_structure_details 'Flack H D (1983), Acta Cryst. A39, 876-881'
_refine_ls_abs_structure_Flack 0.15(3)
_refine_ls_extinction_method none
_refine_ls_goodness_of_fit_ref 1.032
_refine_ls_hydrogen_treatment none
_refine_ls_matrix_type full
_refine_ls_number_parameters 64
_refine_ls_number_reflns 1464
_refine_ls_number_restraints 2
_refine_ls_restrained_S_all 1.031
_refine_ls_R_factor_all 0.0315
_refine_ls_R_factor_gt 0.0250
_refine_ls_shift/su_max 0.001
_refine_ls_shift/su_mean 0.000
_refine_ls_structure_factor_coef Fsqd
_refine_ls_weighting_details 'calc w=1/[\s^2^(Fo^2^)+(0.0180P)^2^+0.0000P] where P=(Fo^2^+2Fc^2^)/3'
_refine_ls_weighting_scheme calc
_refine_ls_wR_factor_gt 0.0477
_refine_ls_wR_factor_ref 0.0494
_reflns_number_gt 1327
_reflns_number_total 1464
_reflns_threshold_expression >2sigma(I)
_cod_data_source_file ic502981r_si_003.cif
_cod_data_source_block 1jab190_1_0m
_cod_depositor_comments
;
The following automatic conversions were performed:

'_symmetry_cell_setting' value 'Monoclinic' changed to 'monoclinic'
according to
/usr/data/users/saulius/crontab/automatic-downloads/rss-feeds/ACS/lib/dictionaries/cif_core.dic
dictionary named 'cif_core.dic' version 2.4.2 from 2011-04-26.

'_exptl_absorpt_correction_type' value 'Empirical' changed to
'empirical' according to
/usr/data/users/saulius/crontab/automatic-downloads/rss-feeds/ACS/lib/dictionaries/cif_core.dic
dictionary named 'cif_core.dic' version 2.4.2 from 2011-04-26.

'_exptl_crystal_density_meas' value 'not measured' was changed to '?'
- the value is perceived as not measured.

Automatic conversion script
Id: cif_fix_values 3008 2015-01-20 13:52:24Z robertas 

 Adding full bibliography for 4342511--4342512.cif.
;
_cod_original_sg_symbol_H-M Pn
_cod_database_code 4342512

loop_
_symmetry_equiv_pos_as_xyz
'x, y, z'
'x+1/2, -y, z+1/2'

loop_
_atom_site_label
_atom_site_type_symbol
_atom_site_fract_x
_atom_site_fract_y
_atom_site_fract_z
_atom_site_U_iso_or_equiv
_atom_site_adp_type
_atom_site_occupancy
_atom_site_symmetry_multiplicity
_atom_site_calc_flag
Li1 Li 0.296(8) 0.1626(12) 0.447(6) 0.009(2) Uiso 1 1 d
Li2 Li 0.308(7) 0.660(5) 0.207(6) 0.112(12) Uiso 1 1 d
Co1 Co 0.7995(3) 0.32729(16) 0.2065(2) 0.0146(3) Uani 1 1 d
Sn1 Sn 0.29901(9) 0.17253(6) -0.04779(9) 0.01532(10) Uani 1 1 d
S1 S 0.4287(3) 0.3297(2) 0.1985(2) 0.0196(3) Uani 1 1 d
S2 S -0.0769(3) 0.1830(2) -0.0436(2) 0.0165(3) Uani 1 1 d
S3 S 0.4177(3) -0.1630(2) -0.0498(2) 0.0182(3) Uani 1 1 d
S4 S 0.4240(3) 0.3420(2) -0.2918(2) 0.0178(3) Uani 1 1 d

loop_
_atom_site_aniso_label
_atom_site_aniso_U_11
_atom_site_aniso_U_22
_atom_site_aniso_U_33
_atom_site_aniso_U_23
_atom_site_aniso_U_13
_atom_site_aniso_U_12
Co1 0.0142(4) 0.0173(4) 0.0122(5) 0.0009(5) 0.0004(3) -0.0005(5)
Sn1 0.01296(14) 0.01902(17) 0.0140(2) -0.0004(4) 0.00040(12) -0.0001(4)
S1 0.0181(6) 0.0273(8) 0.0134(8) -0.0032(9) -0.0003(5) -0.0006(9)
S2 0.0130(6) 0.0203(7) 0.0162(7) -0.0044(8) 0.0012(5) 0.0010(7)
S3 0.0176(7) 0.0184(7) 0.0184(8) 0.0001(8) -0.0008(5) 0.0027(7)
S4 0.0203(7) 0.0181(7) 0.0150(7) -0.0025(7) 0.0006(5) -0.0011(7)

loop_
_atom_type_symbol
_atom_type_description
_atom_type_scat_dispersion_real
_atom_type_scat_dispersion_imag
_atom_type_scat_source
Li Li -0.0003 0.0001 'International Tables Vol C Tables 4.2.6.8 and 6.1.1.4'
Co Co 0.3494 0.9721 'International Tables Vol C Tables 4.2.6.8 and 6.1.1.4'
Sn Sn -0.6537 1.4246 'International Tables Vol C Tables 4.2.6.8 and 6.1.1.4'
S S 0.1246 0.1234 'International Tables Vol C Tables 4.2.6.8 and 6.1.1.4'

loop_
_geom_angle_atom_site_label_1
_geom_angle_atom_site_label_2
_geom_angle_atom_site_label_3
_geom_angle
_geom_angle_site_symmetry_1
_geom_angle_site_symmetry_3
S3 Li1 S1 110.7(16) 2_455 .
S3 Li1 S2 109.1(11) 2_455 2
S1 Li1 S2 110.4(18) . 2
S3 Li1 S4 108.2(17) 2_455 1_556
S1 Li1 S4 109.6(11) . 1_556
S2 Li1 S4 108.7(16) 2 1_556
S1 Li2 S2 110.2(18) . 2_565
S1 Li2 S4 108.7(14) . 2_465
S2 Li2 S4 108.0(17) 2_565 2_465
S1 Li2 S3 109.9(17) . 1_565
S2 Li2 S3 113.1(14) 2_565 1_565
S4 Li2 S3 106.7(17) 2_465 1_565
S2 Co1 S3 113.35(10) 1_655 2
S2 Co1 S1 108.31(11) 1_655 .
S3 Co1 S1 110.13(12) 2 .
S2 Co1 S4 106.43(11) 1_655 2_565
S3 Co1 S4 109.33(11) 2 2_565
S1 Co1 S4 109.16(9) . 2_565
S1 Sn1 S3 108.55(6) . .
S1 Sn1 S4 110.04(6) . .
S3 Sn1 S4 110.02(6) . .
S1 Sn1 S2 108.81(6) . .
S3 Sn1 S2 110.16(5) . .
S4 Sn1 S2 109.25(6) . .
Li2 S1 Co1 109.4(10) . .
Li2 S1 Sn1 109.4(11) . .
Co1 S1 Sn1 111.49(9) . .
Li2 S1 Li1 107.5(13) . .
Co1 S1 Li1 108.7(11) . .
Sn1 S1 Li1 110.3(8) . .
Co1 S2 Li2 115.0(9) 1_455 2_464
Co1 S2 Sn1 110.98(9) 1_455 .
Li2 S2 Sn1 108.1(10) 2_464 .
Co1 S2 Li1 107.8(11) 1_455 2_454
Li2 S2 Li1 107.2(14) 2_464 2_454
Sn1 S2 Li1 107.4(11) . 2_454
Co1 S3 Sn1 110.48(8) 2_454 .
Co1 S3 Li1 108.2(10) 2_454 2_554
Sn1 S3 Li1 108.4(2) . 2_554
Co1 S3 Li2 111.4(9) 2_454 1_545
Sn1 S3 Li2 111.3(8) . 1_545
Li1 S3 Li2 106.9(14) 2_554 1_545
Co1 S4 Sn1 110.10(10) 2_464 .
Co1 S4 Li2 109.9(7) 2_464 2_564
Sn1 S4 Li2 109.5(10) . 2_564
Co1 S4 Li1 109.7(5) 2_464 1_554
Sn1 S4 Li1 109.4(9) . 1_554
Li2 S4 Li1 108.3(15) 2_564 1_554

loop_
_geom_bond_atom_site_label_1
_geom_bond_atom_site_label_2
_geom_bond_distance
_geom_bond_site_symmetry_2
Li1 S3 2.40(5) 2_455
Li1 S1 2.42(4) .
Li1 S2 2.458(18) 2
Li1 S4 2.53(4) 1_556
Li2 S1 2.35(3) .
Li2 S2 2.36(4) 2_565
Li2 S4 2.44(4) 2_465
Li2 S3 2.46(4) 1_565
Co1 S2 2.344(3) 1_655
Co1 S3 2.351(3) 2
Co1 S1 2.353(3) .
Co1 S4 2.3581(19) 2_565
Sn1 S1 2.3702(16) .
Sn1 S3 2.3763(14) .
Sn1 S4 2.3826(17) .
Sn1 S2 2.3859(15) .
S2 Co1 2.344(3) 1_455
S2 Li2 2.36(4) 2_464
S2 Li1 2.458(18) 2_454
S3 Co1 2.351(3) 2_454
S3 Li1 2.40(5) 2_554
S3 Li2 2.46(4) 1_545
S4 Co1 2.3581(19) 2_464
S4 Li2 2.44(4) 2_564
S4 Li1 2.53(4) 1_554
